data_4309363
loop_
_publ_author_name
'Alexander Jagst'
'Agustin S\'anchez'
'Ezequiel M. V\'azquez-L\'opez'
'Ulrich Abram'

_publ_contact_author
;
      Ulrich Abram
      Free University of Berlin     
      Institute of Chemistry             
      Fabeckstrasse 34-36                     
      D-14195 Berlin         
      Germany                          
;
_publ_contact_author_email abram@chemie.fu-berlin.de
_publ_contact_author_fax '0049 (0)30 838 52676'
_publ_contact_author_phone '0049 (0)30 838 54002'
_publ_section_title
;
Controlled Ligand Deprotonation in Lanthanide Chelates with Asymmetric
Semicarbazone/Benzoylhydrazone or Semicarbazone/Thiosemicarbazone
Coordination Spheres
;
_journal_name_full 'Inorganic Chemistry'
_journal_page_first 5738
_journal_page_last 5744
_journal_paper_doi 10.1021/ic050556t
_journal_volume 44
_journal_year 2005
_chemical_formula_moiety '[Eu(HDAPBHPSC)2]Cl*1.5iso-PrOH*H2O'
_chemical_formula_sum 'C50.5 H56 Cl Eu N12 O6.5'
_chemical_formula_weight 1122.48
_chemical_name_common '[Eu(HDAPBHPSC)2]Cl*1.5iso-PrOH*H2O'
_chemical_name_systematic
;
Bis(2,6-diacetylpyridine benzoylhydrazonato-4-phenylsemicarbazone)-
europium(III)-chloride-iso-propanol-water-solvate
;
_space_group_IT_number 14
_symmetry_cell_setting monoclinic
_symmetry_space_group_name_Hall '-P 2ybc'
_symmetry_space_group_name_H-M 'P 1 21/c 1'
_atom_sites_solution_hydrogens geom
_atom_sites_solution_primary direct
_atom_sites_solution_secondary difmap
_audit_creation_method SHELXL-97
_cell_angle_alpha 90.00
_cell_angle_beta 102.778(6)
_cell_angle_gamma 90.00
_cell_formula_units_Z 4
_cell_length_a 11.446(3)
_cell_length_b 31.751(7)
_cell_length_c 15.632(4)
_cell_measurement_reflns_used 1015
_cell_measurement_temperature 173(2)
_cell_measurement_theta_max 30.426
_cell_measurement_theta_min 2.384
_cell_volume 5540(2)
_computing_cell_refinement 'Bruker Smart'
_computing_data_collection 'Bruker Smart'
_computing_data_reduction 'Bruker Smart'
_computing_structure_refinement 'SHELXL-97 (Sheldrick, 1997)'
_computing_structure_solution SIR92
_diffrn_ambient_temperature 173(2)
_diffrn_measured_fraction_theta_full 0.990
_diffrn_measured_fraction_theta_max 0.990
_diffrn_measurement_device_type 'ccd area detector'
_diffrn_measurement_method 'phi and omega scans'
_diffrn_radiation_monochromator graphite
_diffrn_radiation_source 'fine-focus sealed tube'
_diffrn_radiation_type MoK\a
_diffrn_radiation_wavelength 0.71073
_diffrn_reflns_av_R_equivalents 0.1312
_diffrn_reflns_av_sigmaI/netI 0.1185
_diffrn_reflns_limit_h_max 14
_diffrn_reflns_limit_h_min -14
_diffrn_reflns_limit_k_max 39
_diffrn_reflns_limit_k_min -35
_diffrn_reflns_limit_l_max 19
_diffrn_reflns_limit_l_min -18
_diffrn_reflns_number 48520
_diffrn_reflns_theta_full 26.00
_diffrn_reflns_theta_max 26.00
_diffrn_reflns_theta_min 1.85
_diffrn_standards_interval_time '20sec / frame'
_exptl_absorpt_coefficient_mu 1.237
_exptl_absorpt_correction_T_max 1.000000
_exptl_absorpt_correction_T_min 0.725105
_exptl_absorpt_correction_type empirical
_exptl_absorpt_process_details SADABS
_exptl_crystal_colour yellow
_exptl_crystal_density_diffrn 1.346
_exptl_crystal_density_method 'not measured'
_exptl_crystal_description prism
_exptl_crystal_F_000 2300
_exptl_crystal_size_max 0.68
_exptl_crystal_size_mid 0.08
_exptl_crystal_size_min 0.01
_refine_diff_density_max 1.554
_refine_diff_density_min -1.842
_refine_diff_density_rms 0.133
_refine_ls_extinction_method none
_refine_ls_goodness_of_fit_ref 1.019
_refine_ls_hydrogen_treatment mixed
_refine_ls_matrix_type full
_refine_ls_number_parameters 650
_refine_ls_number_reflns 10795
_refine_ls_number_restraints 0
_refine_ls_restrained_S_all 1.019
_refine_ls_R_factor_all 0.1128
_refine_ls_R_factor_gt 0.0592
_refine_ls_shift/su_max 0.000
_refine_ls_shift/su_mean 0.000
_refine_ls_structure_factor_coef Fsqd
_refine_ls_weighting_details 'calc w=1/[\s^2^(Fo^2^)+(0.0552P)^2^+0.0000P] where P=(Fo^2^+2Fc^2^)/3'
_refine_ls_weighting_scheme calc
_refine_ls_wR_factor_gt 0.1115
_refine_ls_wR_factor_ref 0.1287
_reflns_number_gt 6724
_reflns_number_total 10795
_reflns_threshold_expression >2sigma(I)
_cod_data_source_file ic050556tsi20050411_050949_4.cif
_cod_data_source_block ajl8eum
_cod_original_cell_volume 5541(2)
_cod_original_formula_sum 'C50.50 H56 Cl Eu N12 O6.50'
_cod_database_code 4309363

loop_
_symmetry_equiv_pos_as_xyz
'x, y, z'
'-x, y+1/2, -z+1/2'
'-x, -y, -z'
'x, -y-1/2, z-1/2'

loop_
_atom_site_label
_atom_site_type_symbol
_atom_site_fract_x
_atom_site_fract_y
_atom_site_fract_z
_atom_site_U_iso_or_equiv
_atom_site_adp_type
_atom_site_occupancy
_atom_site_symmetry_multiplicity
_atom_site_calc_flag
_atom_site_refinement_flags
_atom_site_disorder_assembly
_atom_site_disorder_group
Eu Eu 0.87728(2) 0.157558(10) 0.05456(2) 0.01702(10) Uani 1 1 d . . .
Cl Cl 0.39934(15) 0.07009(6) -0.17443(12) 0.0393(5) Uani 1 1 d . . .
O18 O 1.0270(3) 0.10394(14) 0.0445(3) 0.0262(11) Uani 1 1 d . . .
O28 O 0.7521(3) 0.16061(15) 0.1559(3) 0.0232(9) Uani 1 1 d . . .
O48 O 0.8027(4) 0.13693(14) -0.1037(3) 0.0263(10) Uani 1 1 d . . .
O58 O 0.9575(4) 0.22345(14) 0.1110(3) 0.0273(11) Uani 1 1 d . . .
N1 N 0.8468(4) 0.21999(17) -0.0620(3) 0.0224(12) Uani 1 1 d . . .
N2 N 1.0491(4) 0.17650(17) -0.0248(3) 0.0219(12) Uani 1 1 d . . .
N3 N 1.1478(4) 0.15134(19) -0.0010(4) 0.0293(14) Uani 1 1 d . . .
N4 N 0.6725(4) 0.19367(17) 0.0093(3) 0.0216(12) Uani 1 1 d . . .
N5 N 0.5843(4) 0.18077(18) 0.0530(3) 0.0259(13) Uani 1 1 d . . .
N6 N 1.2235(5) 0.08761(19) 0.0495(4) 0.0355(15) Uani 1 1 d . . .
H6 H 1.2853 0.0949 0.0303 0.043 Uiso 1 1 calc R . .
N31 N 0.8866(4) 0.09201(16) 0.1657(3) 0.0206(12) Uani 1 1 d . . .
N32 N 0.7356(4) 0.09266(17) 0.0147(3) 0.0212(12) Uani 1 1 d . . .
N33 N 0.6599(4) 0.09643(18) -0.0658(3) 0.0260(13) Uani 1 1 d . . .
H33 H 0.5906 0.0846 -0.0784 0.039 Uiso 1 1 calc R . .
N34 N 1.0309(4) 0.15863(18) 0.2009(3) 0.0233(11) Uani 1 1 d . . .
N35 N 1.1085(4) 0.19286(17) 0.2145(3) 0.0232(12) Uani 1 1 d . . .
N36 N 0.6264(5) 0.12375(18) -0.2038(3) 0.0290(14) Uani 1 1 d . . .
H36 H 0.5544 0.1149 -0.2078 0.035 Uiso 1 1 calc R . .
C2 C 0.9405(6) 0.2340(2) -0.0936(4) 0.0275(16) Uani 1 1 d . . .
C3 C 0.9289(6) 0.2681(2) -0.1504(5) 0.0373(18) Uani 1 1 d . . .
H3 H 0.9944 0.2778 -0.1708 0.045 Uiso 1 1 calc R . .
C4 C 0.8194(7) 0.2873(3) -0.1760(5) 0.046(2) Uani 1 1 d . . .
H4 H 0.8102 0.3101 -0.2142 0.055 Uiso 1 1 calc R . .
C5 C 0.7241(6) 0.2730(2) -0.1452(5) 0.0380(18) Uani 1 1 d . . .
H5 H 0.6492 0.2856 -0.1626 0.046 Uiso 1 1 calc R . .
C6 C 0.7412(5) 0.2392(2) -0.0876(4) 0.0253(15) Uani 1 1 d . . .
C7 C 0.6430(5) 0.2232(2) -0.0478(4) 0.0280(16) Uani 1 1 d . . .
C8 C 0.5211(6) 0.2428(3) -0.0703(5) 0.043(2) Uani 1 1 d . . .
H8A H 0.4693 0.2285 -0.0391 0.064 Uiso 1 1 calc R . .
H8B H 0.4890 0.2404 -0.1323 0.064 Uiso 1 1 calc R . .
H8C H 0.5268 0.2719 -0.0539 0.064 Uiso 1 1 calc R . .
C9 C 1.0562(5) 0.2110(2) -0.0662(4) 0.0235(15) Uani 1 1 d . . .
C10 C 1.1663(6) 0.2260(3) -0.0902(5) 0.044(2) Uani 1 1 d . . .
H10A H 1.2310 0.2072 -0.0669 0.066 Uiso 1 1 calc R . .
H10B H 1.1854 0.2537 -0.0666 0.066 Uiso 1 1 calc R . .
H10C H 1.1542 0.2270 -0.1530 0.066 Uiso 1 1 calc R . .
C11 C 1.2310(7) 0.0498(3) 0.0968(5) 0.041(2) Uani 1 1 d . . .
C12 C 1.3405(8) 0.0397(3) 0.1519(5) 0.054(2) Uani 1 1 d . . .
H12 H 1.4065 0.0573 0.1553 0.065 Uiso 1 1 calc R . .
C13 C 1.3499(12) 0.0030(4) 0.2017(7) 0.082(4) Uani 1 1 d . . .
H13 H 1.4232 -0.0036 0.2384 0.098 Uiso 1 1 calc R . .
C14 C 1.2571(13) -0.0231(4) 0.1987(7) 0.083(4) Uani 1 1 d . . .
H14 H 1.2649 -0.0472 0.2331 0.100 Uiso 1 1 calc R . .
C15 C 1.1504(12) -0.0130(3) 0.1435(9) 0.089(4) Uani 1 1 d . . .
H15 H 1.0856 -0.0310 0.1399 0.107 Uiso 1 1 calc R . .
C16 C 1.1356(8) 0.0231(3) 0.0927(7) 0.061(3) Uani 1 1 d . . .
H16 H 1.0618 0.0293 0.0561 0.073 Uiso 1 1 calc R . .
C17 C 1.1267(5) 0.1138(2) 0.0313(4) 0.0255(16) Uani 1 1 d . . .
C21 C 0.5646(5) 0.1487(2) 0.1902(4) 0.0262(16) Uani 1 1 d . . .
C22 C 0.6154(6) 0.1211(2) 0.2556(4) 0.0309(17) Uani 1 1 d . . .
H22 H 0.6934 0.1117 0.2599 0.037 Uiso 1 1 calc R . .
C23 C 0.5505(6) 0.1074(2) 0.3152(5) 0.0387(19) Uani 1 1 d . . .
H23 H 0.5858 0.0891 0.3597 0.046 Uiso 1 1 calc R . .
C24 C 0.4357(7) 0.1205(3) 0.3094(5) 0.050(2) Uani 1 1 d . . .
H24 H 0.3921 0.1104 0.3488 0.060 Uiso 1 1 calc R . .
C25 C 0.3845(6) 0.1488(3) 0.2449(5) 0.041(2) Uani 1 1 d . . .
H25 H 0.3076 0.1588 0.2430 0.049 Uiso 1 1 calc R . .
C26 C 0.4460(5) 0.1624(2) 0.1831(4) 0.0343(17) Uani 1 1 d . . .
H26 H 0.4096 0.1802 0.1378 0.041 Uiso 1 1 calc R . .
C27 C 0.6383(5) 0.1648(2) 0.1283(4) 0.0214(15) Uani 1 1 d . . .
C31 C 0.8079(5) 0.0600(2) 0.1498(4) 0.0208(14) Uani 1 1 d . . .
C32 C 0.8066(6) 0.0282(2) 0.2114(4) 0.0335(17) Uani 1 1 d . . .
H32 H 0.7514 0.0063 0.1986 0.040 Uiso 1 1 calc R . .
C33 C 0.8862(6) 0.0293(3) 0.2901(5) 0.0413(19) Uani 1 1 d . . .
H33A H 0.8878 0.0078 0.3307 0.050 Uiso 1 1 calc R . .
C34 C 0.9646(6) 0.0627(2) 0.3089(5) 0.0335(17) Uani 1 1 d . . .
H34 H 1.0172 0.0646 0.3634 0.040 Uiso 1 1 calc R . .
C35 C 0.9645(5) 0.0936(2) 0.2459(4) 0.0229(15) Uani 1 1 d . . .
C36 C 1.0446(5) 0.1309(2) 0.2632(4) 0.0221(15) Uani 1 1 d . . .
C37 C 1.1299(6) 0.1348(3) 0.3499(4) 0.0386(19) Uani 1 1 d . . .
H37A H 1.1753 0.1603 0.3513 0.058 Uiso 1 1 calc R . .
H37B H 1.1833 0.1111 0.3587 0.058 Uiso 1 1 calc R . .
H37C H 1.0860 0.1355 0.3956 0.058 Uiso 1 1 calc R . .
C38 C 0.7217(5) 0.0617(2) 0.0647(4) 0.0244(15) Uani 1 1 d . . .
C40 C 0.6259(6) 0.0290(2) 0.0392(5) 0.0405(19) Uani 1 1 d . . .
H40A H 0.5786 0.0352 -0.0181 0.061 Uiso 1 1 calc R . .
H40B H 0.5756 0.0290 0.0808 0.061 Uiso 1 1 calc R . .
H40C H 0.6623 0.0018 0.0386 0.061 Uiso 1 1 calc R . .
C41 C 0.6534(6) 0.1404(2) -0.2802(4) 0.0313(17) Uani 1 1 d . . .
C42 C 0.5940(7) 0.1233(3) -0.3595(5) 0.048(2) Uani 1 1 d . . .
H42 H 0.5385 0.1018 -0.3604 0.058 Uiso 1 1 calc R . .
C43 C 0.6166(9) 0.1378(4) -0.4358(6) 0.070(3) Uani 1 1 d . . .
H43 H 0.5771 0.1261 -0.4888 0.085 Uiso 1 1 calc R . .
C44 C 0.6982(9) 0.1701(3) -0.4351(6) 0.067(3) Uani 1 1 d . . .
H44 H 0.7133 0.1798 -0.4877 0.081 Uiso 1 1 calc R . .
C45 C 0.7560(8) 0.1875(3) -0.3585(6) 0.057(2) Uani 1 1 d . . .
H45 H 0.8108 0.2092 -0.3583 0.069 Uiso 1 1 calc R . .
C46 C 0.7330(6) 0.1730(3) -0.2807(5) 0.0390(19) Uani 1 1 d . . .
H46 H 0.7715 0.1854 -0.2280 0.047 Uiso 1 1 calc R . .
C47 C 0.7020(5) 0.1202(2) -0.1245(4) 0.0233(15) Uani 1 1 d . . .
C51 C 1.1417(6) 0.2607(2) 0.1534(4) 0.0287(16) Uani 1 1 d . . .
C52 C 1.0980(7) 0.2941(2) 0.0990(5) 0.0404(19) Uani 1 1 d . . .
H52 H 1.0180 0.2947 0.0695 0.048 Uiso 1 1 calc R . .
C53 C 1.1741(8) 0.3265(3) 0.0885(5) 0.053(2) Uani 1 1 d . . .
H53 H 1.1445 0.3488 0.0515 0.064 Uiso 1 1 calc R . .
C54 C 1.2923(9) 0.3265(3) 0.1316(7) 0.072(3) Uani 1 1 d . . .
H54 H 1.3427 0.3485 0.1236 0.086 Uiso 1 1 calc R . .
C55 C 1.3352(8) 0.2938(3) 0.1865(7) 0.074(3) Uani 1 1 d . . .
H55 H 1.4151 0.2938 0.2163 0.088 Uiso 1 1 calc R . .
C56 C 1.2623(6) 0.2607(3) 0.1985(5) 0.045(2) Uani 1 1 d . . .
H56 H 1.2927 0.2386 0.2361 0.054 Uiso 1 1 calc R . .
C57 C 1.0631(5) 0.2237(2) 0.1594(4) 0.0235(15) Uani 1 1 d . . .
H3N H 1.213(6) 0.158(2) -0.016(4) 0.04(2) Uiso 1 1 d . . .
C61 C 0.0661(9) 0.3852(5) 0.2781(8) 0.118(5) Uani 1 1 d . . .
H61A H 0.1366 0.3908 0.3228 0.178 Uiso 1 1 calc R . .
H61B H 0.0743 0.3585 0.2514 0.178 Uiso 1 1 calc R . .
H61C H -0.0026 0.3847 0.3038 0.178 Uiso 1 1 calc R . .
C62 C 0.0516(8) 0.4173(4) 0.2135(7) 0.076(3) Uani 1 1 d . . .
H62 H 0.0395 0.4431 0.2448 0.091 Uiso 1 1 calc R . .
C63 C -0.0533(8) 0.4149(4) 0.1405(7) 0.090(4) Uani 1 1 d . . .
H63A H -0.0539 0.4387 0.1025 0.135 Uiso 1 1 calc R . .
H63B H -0.1248 0.4150 0.1629 0.135 Uiso 1 1 calc R . .
H63C H -0.0499 0.3894 0.1081 0.135 Uiso 1 1 calc R . .
O64 O 0.1552(5) 0.42554(19) 0.1801(4) 0.0441(15) Uani 1 1 d . . .
H65 H 0.210(6) 0.422(2) 0.218(5) 0.03(2) Uiso 1 1 d . . .
C71 C 1.2787(11) 0.0134(5) 0.4216(8) 0.030(3) Uiso 0.50 1 d P . .
H71A H 1.2044 0.0182 0.3802 0.045 Uiso 0.50 1 calc PR . .
H71B H 1.3011 -0.0156 0.4198 0.045 Uiso 0.50 1 calc PR . .
H71C H 1.3400 0.0309 0.4069 0.045 Uiso 0.50 1 calc PR . .
C72 C 1.2640(12) 0.0244(5) 0.5138(9) 0.040(4) Uiso 0.50 1 d P . .
H72 H 1.2169 -0.0002 0.5231 0.049 Uiso 0.50 1 calc PR . .
C73 C 1.3599(12) 0.0180(5) 0.5823(10) 0.041(4) Uiso 0.50 1 d P . .
H73A H 1.3375 0.0245 0.6365 0.061 Uiso 0.50 1 calc PR . .
H73B H 1.4249 0.0359 0.5757 0.061 Uiso 0.50 1 calc PR . .
H73C H 1.3846 -0.0109 0.5828 0.061 Uiso 0.50 1 calc PR . .
O74 O 1.1763(7) 0.0540(3) 0.5092(6) 0.033(2) Uiso 0.50 1 d P . .
H74 H 1.1926 0.0693 0.5525 0.050 Uiso 0.50 1 calc PR . .
O81 O 0.3745(4) 0.14035(18) -0.0333(3) 0.0403(14) Uani 1 1 d . . .
H81A H 0.437(5) 0.157(2) -0.012(4) 0.018(15) Uiso 1 1 d . . .
H81B H 0.3772 0.1292 -0.0736 0.030 Uiso 1 1 d . . .

loop_
_atom_site_aniso_label
_atom_site_aniso_U_11
_atom_site_aniso_U_22
_atom_site_aniso_U_33
_atom_site_aniso_U_23
_atom_site_aniso_U_13
_atom_site_aniso_U_12
Eu 0.01921(14) 0.01431(17) 0.01795(16) 0.00087(17) 0.00497(10) -0.00053(16)
Cl 0.0337(9) 0.0355(12) 0.0463(12) -0.0013(9) 0.0038(8) -0.0047(8)
O18 0.028(2) 0.021(3) 0.034(3) 0.004(2) 0.018(2) 0.0086(19)
O28 0.0213(19) 0.025(3) 0.023(2) -0.003(2) 0.0035(16) 0.003(2)
O48 0.030(2) 0.026(3) 0.023(3) -0.002(2) 0.0075(19) -0.004(2)
O58 0.030(2) 0.023(3) 0.026(3) 0.004(2) -0.0001(19) 0.001(2)
N1 0.024(3) 0.020(3) 0.024(3) 0.003(2) 0.007(2) -0.003(2)
N2 0.019(2) 0.022(3) 0.026(3) 0.000(3) 0.007(2) -0.004(2)
N3 0.022(3) 0.026(4) 0.043(4) 0.009(3) 0.014(2) 0.004(3)
N4 0.026(3) 0.016(3) 0.025(3) 0.003(3) 0.008(2) 0.002(2)
N5 0.020(3) 0.031(4) 0.027(3) 0.002(3) 0.006(2) -0.002(2)
N6 0.025(3) 0.038(4) 0.046(4) 0.006(3) 0.014(3) 0.009(3)
N31 0.026(3) 0.017(3) 0.021(3) 0.003(2) 0.010(2) 0.000(2)
N32 0.026(3) 0.022(3) 0.017(3) -0.006(3) 0.007(2) 0.000(2)
N33 0.025(3) 0.028(4) 0.027(3) 0.001(3) 0.008(2) -0.006(2)
N34 0.018(2) 0.021(3) 0.030(3) -0.004(3) 0.004(2) -0.006(3)
N35 0.027(3) 0.020(3) 0.023(3) -0.001(3) 0.006(2) -0.004(2)
N36 0.029(3) 0.036(4) 0.022(3) 0.002(3) 0.005(2) -0.006(3)
C2 0.036(4) 0.028(4) 0.020(4) -0.001(3) 0.009(3) -0.009(3)
C3 0.049(4) 0.033(5) 0.033(4) 0.010(4) 0.015(3) -0.007(4)
C4 0.052(5) 0.042(5) 0.044(5) 0.026(4) 0.012(4) 0.004(4)
C5 0.044(4) 0.032(5) 0.037(4) 0.017(4) 0.006(3) 0.004(3)
C6 0.032(3) 0.017(4) 0.026(4) 0.002(3) 0.004(3) 0.002(3)
C7 0.021(3) 0.032(4) 0.028(4) 0.000(4) -0.001(3) -0.003(3)
C8 0.028(4) 0.042(5) 0.055(5) 0.022(4) 0.004(3) 0.012(3)
C9 0.035(4) 0.016(4) 0.022(4) -0.004(3) 0.011(3) -0.001(3)
C10 0.038(4) 0.036(5) 0.061(6) 0.003(4) 0.018(4) -0.005(4)
C11 0.050(5) 0.032(5) 0.044(5) 0.007(4) 0.018(4) 0.021(4)
C12 0.070(6) 0.044(6) 0.045(5) -0.005(5) 0.004(4) 0.024(5)
C13 0.110(9) 0.066(9) 0.063(7) -0.010(7) 0.006(6) 0.063(7)
C14 0.139(11) 0.050(8) 0.071(8) 0.013(6) 0.047(8) 0.043(8)
C15 0.115(9) 0.036(7) 0.136(11) 0.033(7) 0.069(9) 0.030(6)
C16 0.052(5) 0.035(6) 0.101(8) 0.019(5) 0.029(5) 0.013(4)
C17 0.024(3) 0.028(4) 0.026(4) -0.007(3) 0.010(3) 0.007(3)
C21 0.028(3) 0.025(5) 0.028(4) -0.013(3) 0.011(3) -0.004(3)
C22 0.035(4) 0.035(5) 0.027(4) 0.004(3) 0.015(3) 0.011(3)
C23 0.048(4) 0.038(5) 0.031(4) 0.006(4) 0.011(3) 0.000(4)
C24 0.050(5) 0.058(6) 0.051(5) 0.006(5) 0.032(4) 0.006(4)
C25 0.035(4) 0.054(6) 0.042(5) 0.012(4) 0.022(3) 0.003(4)
C26 0.024(3) 0.045(5) 0.036(4) 0.002(4) 0.011(3) 0.003(3)
C27 0.027(3) 0.014(4) 0.024(4) -0.007(3) 0.009(3) -0.004(3)
C31 0.026(3) 0.011(4) 0.025(4) -0.002(3) 0.007(3) 0.001(3)
C32 0.043(4) 0.026(4) 0.030(4) 0.004(3) 0.006(3) -0.009(3)
C33 0.047(4) 0.033(5) 0.043(5) 0.011(4) 0.008(4) -0.003(4)
C34 0.037(4) 0.032(5) 0.030(4) 0.006(4) 0.004(3) -0.001(3)
C35 0.019(3) 0.024(4) 0.026(4) -0.001(3) 0.004(3) 0.001(3)
C36 0.022(3) 0.022(4) 0.024(4) -0.005(3) 0.007(3) -0.001(3)
C37 0.035(4) 0.050(5) 0.029(4) 0.004(4) 0.003(3) -0.003(4)
C38 0.035(3) 0.016(4) 0.026(4) -0.007(3) 0.014(3) -0.007(3)
C40 0.051(4) 0.032(5) 0.036(4) -0.002(4) 0.005(3) -0.014(4)
C41 0.034(4) 0.037(5) 0.024(4) 0.004(3) 0.007(3) 0.006(3)
C42 0.058(5) 0.057(6) 0.029(5) 0.008(4) 0.006(4) 0.008(4)
C43 0.081(7) 0.094(9) 0.029(5) 0.004(5) -0.005(5) 0.012(6)
C44 0.079(7) 0.083(9) 0.043(6) 0.027(5) 0.021(5) 0.013(6)
C45 0.071(6) 0.058(7) 0.049(6) 0.015(5) 0.025(5) 0.006(5)
C46 0.046(4) 0.044(5) 0.028(4) 0.006(4) 0.010(3) 0.001(4)
C47 0.026(3) 0.015(4) 0.028(4) -0.001(3) 0.003(3) 0.002(3)
C51 0.041(4) 0.024(4) 0.022(4) -0.003(3) 0.008(3) -0.010(3)
C52 0.054(5) 0.024(5) 0.045(5) 0.000(4) 0.014(4) -0.003(4)
C53 0.086(6) 0.037(5) 0.035(5) 0.008(4) 0.009(4) -0.022(5)
C54 0.077(7) 0.048(7) 0.089(8) 0.016(6) 0.017(6) -0.030(5)
C55 0.050(5) 0.061(7) 0.104(9) 0.016(6) 0.003(5) -0.025(5)
C56 0.034(4) 0.035(5) 0.062(6) 0.008(4) 0.002(4) -0.013(4)
C57 0.027(3) 0.024(4) 0.023(4) -0.004(3) 0.011(3) -0.003(3)
C61 0.061(7) 0.191(15) 0.095(9) 0.076(10) 0.001(6) -0.030(8)
C62 0.063(6) 0.085(9) 0.084(8) 0.005(7) 0.026(6) -0.022(6)
C63 0.055(6) 0.102(10) 0.105(9) 0.026(7) 0.001(6) -0.018(6)
O64 0.047(3) 0.049(4) 0.034(3) -0.001(3) 0.003(3) -0.008(3)
O81 0.023(2) 0.057(4) 0.041(3) -0.014(3) 0.006(2) -0.010(2)

loop_
_atom_type_symbol
_atom_type_description
_atom_type_scat_dispersion_real
_atom_type_scat_dispersion_imag
_atom_type_scat_source
C C 0.0033 0.0016 'International Tables Vol C Tables 4.2.6.8 and 6.1.1.4'
H H 0.0000 0.0000 'International Tables Vol C Tables 4.2.6.8 and 6.1.1.4'
N N 0.0061 0.0033 'International Tables Vol C Tables 4.2.6.8 and 6.1.1.4'
O O 0.0106 0.0060 'International Tables Vol C Tables 4.2.6.8 and 6.1.1.4'
Cl Cl 0.1484 0.1585 'International Tables Vol C Tables 4.2.6.8 and 6.1.1.4'
Eu Eu -0.1578 3.6682 'International Tables Vol C Tables 4.2.6.8 and 6.1.1.4'

loop_
_geom_angle_atom_site_label_1
_geom_angle_atom_site_label_2
_geom_angle_atom_site_label_3
_geom_angle
_geom_angle_site_symmetry_1
_geom_angle_site_symmetry_3
_geom_angle_publ_flag
O28 Eu O58 87.49(15) . . ?
O28 Eu O18 127.56(14) . . ?
O58 Eu O18 114.73(14) . . ?
O28 Eu O48 123.06(13) . . ?
O58 Eu O48 127.84(14) . . ?
O18 Eu O48 81.14(14) . . ?
O28 Eu N34 78.37(14) . . ?
O58 Eu N34 61.53(16) . . ?
O18 Eu N34 73.38(16) . . ?
O48 Eu N34 153.94(15) . . ?
O28 Eu N4 60.90(15) . . ?
O58 Eu N4 87.89(15) . . ?
O18 Eu N4 154.74(16) . . ?
O48 Eu N4 75.79(15) . . ?
N34 Eu N4 130.26(16) . . ?
O28 Eu N32 75.85(15) . . ?
O58 Eu N32 162.27(14) . . ?
O18 Eu N32 80.93(15) . . ?
O48 Eu N32 60.18(15) . . ?
N34 Eu N32 119.43(17) . . ?
N4 Eu N32 78.79(16) . . ?
O28 Eu N2 160.01(16) . . ?
O58 Eu N2 72.83(16) . . ?
O18 Eu N2 61.22(15) . . ?
O48 Eu N2 73.80(14) . . ?
N34 Eu N2 88.92(15) . . ?
N4 Eu N2 120.21(16) . . ?
N32 Eu N2 124.09(15) . . ?
O28 Eu N1 114.93(15) . . ?
O58 Eu N1 65.16(15) . . ?
O18 Eu N1 117.50(14) . . ?
O48 Eu N1 63.70(15) . . ?
N34 Eu N1 124.19(17) . . ?
N4 Eu N1 60.33(15) . . ?
N32 Eu N1 116.36(16) . . ?
N2 Eu N1 60.18(15) . . ?
O28 Eu N31 62.81(15) . . ?
O58 Eu N31 118.89(15) . . ?
O18 Eu N31 64.91(14) . . ?
O48 Eu N31 112.86(15) . . ?
N34 Eu N31 60.85(16) . . ?
N4 Eu N31 115.23(15) . . ?
N32 Eu N31 58.58(16) . . ?
N2 Eu N31 123.77(15) . . ?
N1 Eu N31 174.55(14) . . ?
O28 Eu C57 93.62(15) . . ?
O58 Eu C57 20.89(15) . . ?
O18 Eu C57 95.41(15) . . ?
O48 Eu C57 136.23(15) . . ?
N34 Eu C57 43.95(17) . . ?
N4 Eu C57 108.31(16) . . ?
N32 Eu C57 162.74(16) . . ?
N2 Eu C57 66.73(15) . . ?
N1 Eu C57 80.35(16) . . ?
N31 Eu C57 104.54(16) . . ?
O28 Eu C27 20.35(14) . . ?
O58 Eu C27 95.37(15) . . ?
O18 Eu C27 137.69(15) . . ?
O48 Eu C27 103.95(14) . . ?
N34 Eu C27 98.62(15) . . ?
N4 Eu C27 42.78(16) . . ?
N32 Eu C27 66.90(15) . . ?
N2 Eu C27 160.97(17) . . ?
N1 Eu C27 101.54(15) . . ?
N31 Eu C27 74.86(15) . . ?
C57 Eu C27 107.15(15) . . ?
C17 O18 Eu 121.2(4) . . ?
C27 O28 Eu 119.9(4) . . ?
C47 O48 Eu 117.4(4) . . ?
C57 O58 Eu 117.5(4) . . ?
C6 N1 C2 118.7(6) . . ?
C6 N1 Eu 121.3(4) . . ?
C2 N1 Eu 120.0(4) . . ?
C9 N2 N3 119.7(5) . . ?
C9 N2 Eu 124.9(4) . . ?
N3 N2 Eu 113.5(4) . . ?
C17 N3 N2 114.6(5) . . ?
C7 N4 N5 116.4(5) . . ?
C7 N4 Eu 126.9(4) . . ?
N5 N4 Eu 116.7(4) . . ?
C27 N5 N4 107.7(5) . . ?
C17 N6 C11 125.7(6) . . ?
C31 N31 C35 118.1(5) . . ?
C31 N31 Eu 122.3(4) . . ?
C35 N31 Eu 119.1(4) . . ?
C38 N32 N33 119.2(5) . . ?
C38 N32 Eu 127.7(4) . . ?
N33 N32 Eu 112.6(4) . . ?
C47 N33 N32 115.1(5) . . ?
C36 N34 N35 116.8(5) . . ?
C36 N34 Eu 127.4(4) . . ?
N35 N34 Eu 115.9(4) . . ?
C57 N35 N34 109.4(5) . . ?
C47 N36 C41 126.6(5) . . ?
N1 C2 C3 121.2(6) . . ?
N1 C2 C9 117.5(6) . . ?
C3 C2 C9 121.3(6) . . ?
C4 C3 C2 119.0(6) . . ?
C5 C4 C3 120.0(7) . . ?
C4 C5 C6 118.5(7) . . ?
N1 C6 C5 122.5(6) . . ?
N1 C6 C7 115.8(6) . . ?
C5 C6 C7 121.6(6) . . ?
N4 C7 C6 115.6(5) . . ?
N4 C7 C8 123.5(6) . . ?
C6 C7 C8 120.7(6) . . ?
N2 C9 C10 124.0(6) . . ?
N2 C9 C2 114.3(5) . . ?
C10 C9 C2 121.6(6) . . ?
C16 C11 C12 119.1(8) . . ?
C16 C11 N6 123.2(7) . . ?
C12 C11 N6 117.6(7) . . ?
C11 C12 C13 119.0(10) . . ?
C14 C13 C12 122.4(11) . . ?
C13 C14 C15 117.8(11) . . ?
C14 C15 C16 122.4(11) . . ?
C11 C16 C15 119.2(9) . . ?
O18 C17 N3 122.4(6) . . ?
O18 C17 N6 123.0(6) . . ?
N3 C17 N6 114.6(5) . . ?
O18 C17 Eu 39.8(3) . . ?
N3 C17 Eu 84.1(4) . . ?
N6 C17 Eu 157.8(5) . . ?
C22 C21 C26 119.9(6) . . ?
C22 C21 C27 119.3(5) . . ?
C26 C21 C27 120.8(6) . . ?
C21 C22 C23 120.0(6) . . ?
C24 C23 C22 120.9(7) . . ?
C23 C24 C25 119.6(7) . . ?
C24 C25 C26 120.8(7) . . ?
C25 C26 C21 118.7(7) . . ?
O28 C27 N5 125.9(5) . . ?
O28 C27 C21 114.8(5) . . ?
N5 C27 C21 119.3(5) . . ?
O28 C27 Eu 39.7(3) . . ?
N5 C27 Eu 88.6(3) . . ?
C21 C27 Eu 148.3(4) . . ?
N31 C31 C32 121.9(6) . . ?
N31 C31 C38 115.3(5) . . ?
C32 C31 C38 122.8(6) . . ?
C33 C32 C31 119.7(7) . . ?
C32 C33 C34 119.2(7) . . ?
C33 C34 C35 119.6(7) . . ?
N31 C35 C34 121.5(6) . . ?
N31 C35 C36 116.5(5) . . ?
C34 C35 C36 122.0(6) . . ?
N34 C36 C35 116.0(5) . . ?
N34 C36 C37 124.9(6) . . ?
C35 C36 C37 119.1(6) . . ?
N32 C38 C31 115.3(5) . . ?
N32 C38 C40 123.3(6) . . ?
C31 C38 C40 121.3(6) . . ?
C46 C41 C42 118.9(7) . . ?
C46 C41 N36 123.8(6) . . ?
C42 C41 N36 117.3(7) . . ?
C43 C42 C41 120.1(9) . . ?
C42 C43 C44 120.4(9) . . ?
C45 C44 C43 120.5(8) . . ?
C44 C45 C46 119.5(9) . . ?
C45 C46 C41 120.6(8) . . ?
O48 C47 N36 125.0(6) . . ?
O48 C47 N33 120.5(6) . . ?
N36 C47 N33 114.5(5) . . ?
C52 C51 C56 119.4(7) . . ?
C52 C51 C57 120.1(6) . . ?
C56 C51 C57 120.4(6) . . ?
C53 C52 C51 119.6(7) . . ?
C54 C53 C52 121.4(8) . . ?
C55 C54 C53 119.1(8) . . ?
C54 C55 C56 121.4(9) . . ?
C55 C56 C51 119.2(8) . . ?
O58 C57 N35 124.2(6) . . ?
O58 C57 C51 118.1(6) . . ?
N35 C57 C51 117.7(6) . . ?
O58 C57 Eu 41.6(3) . . ?
N35 C57 Eu 88.2(4) . . ?
C51 C57 Eu 146.2(4) . . ?
C61 C62 O64 114.7(9) . . ?
C61 C62 C63 117.7(9) . . ?
O64 C62 C63 109.3(9) . . ?
O74 C72 C73 126.7(14) . . ?
O74 C72 C71 110.0(12) . . ?
C73 C72 C71 117.8(12) . . ?

loop_
_geom_bond_atom_site_label_1
_geom_bond_atom_site_label_2
_geom_bond_distance
_geom_bond_site_symmetry_2
_geom_bond_publ_flag
Eu O28 2.361(4) . ?
Eu O58 2.375(4) . ?
Eu O18 2.446(4) . ?
Eu O48 2.519(4) . ?
Eu N34 2.559(5) . ?
Eu N4 2.564(5) . ?
Eu N32 2.611(5) . ?
Eu N2 2.617(5) . ?
Eu N1 2.663(5) . ?
Eu N31 2.698(5) . ?
Eu C57 3.174(6) . ?
Eu C27 3.202(6) . ?
O18 C17 1.244(7) . ?
O28 C27 1.285(7) . ?
O48 C47 1.244(7) . ?
O58 C57 1.277(7) . ?
N1 C6 1.334(8) . ?
N1 C2 1.351(7) . ?
N2 C9 1.283(8) . ?
N2 N3 1.367(7) . ?
N3 C17 1.338(9) . ?
N4 C7 1.287(8) . ?
N4 N5 1.400(6) . ?
N5 C27 1.306(8) . ?
N6 C17 1.363(8) . ?
N6 C11 1.403(9) . ?
N31 C31 1.344(8) . ?
N31 C35 1.369(7) . ?
N32 C38 1.287(8) . ?
N32 N33 1.367(7) . ?
N33 C47 1.357(8) . ?
N34 C36 1.297(8) . ?
N34 N35 1.389(7) . ?
N35 C57 1.330(8) . ?
N36 C47 1.350(8) . ?
N36 C41 1.402(8) . ?
C2 C3 1.389(9) . ?
C2 C9 1.490(9) . ?
C3 C4 1.371(10) . ?
C4 C5 1.364(9) . ?
C5 C6 1.386(9) . ?
C6 C7 1.489(9) . ?
C7 C8 1.497(8) . ?
C9 C10 1.472(9) . ?
C11 C16 1.371(11) . ?
C11 C12 1.392(10) . ?
C12 C13 1.392(14) . ?
C13 C14 1.340(15) . ?
C14 C15 1.368(15) . ?
C15 C16 1.384(13) . ?
C21 C22 1.373(9) . ?
C21 C26 1.406(8) . ?
C21 C27 1.507(8) . ?
C22 C23 1.384(9) . ?
C23 C24 1.361(10) . ?
C24 C25 1.381(10) . ?
C25 C26 1.384(9) . ?
C31 C32 1.399(9) . ?
C31 C38 1.472(9) . ?
C32 C33 1.360(10) . ?
C33 C34 1.378(10) . ?
C34 C35 1.388(9) . ?
C35 C36 1.485(9) . ?
C36 C37 1.490(9) . ?
C38 C40 1.498(9) . ?
C41 C46 1.381(10) . ?
C41 C42 1.386(10) . ?
C42 C43 1.355(11) . ?
C43 C44 1.384(13) . ?
C44 C45 1.352(13) . ?
C45 C46 1.380(10) . ?
C51 C52 1.383(10) . ?
C51 C56 1.404(9) . ?
C51 C57 1.495(9) . ?
C52 C53 1.382(10) . ?
C53 C54 1.372(12) . ?
C54 C55 1.369(13) . ?
C55 C56 1.380(11) . ?
C61 C62 1.417(14) . ?
C62 O64 1.420(10) . ?
C62 C63 1.464(13) . ?
C71 C72 1.527(19) . ?
C72 O74 1.365(16) . ?
C72 C73 1.370(19) . ?

loop_
_geom_hbond_atom_site_label_D
_geom_hbond_atom_site_label_H
_geom_hbond_atom_site_label_A
_geom_hbond_distance_DH
_geom_hbond_distance_HA
_geom_hbond_distance_DA
_geom_hbond_angle_DHA
_geom_hbond_site_symmetry_A
N33 H33 Cl 0.86 2.41 3.199(5) 153.0 .
N36 H36 Cl 0.86 2.42 3.224(5) 155.9 .
O64 H65 Cl 0.77(7) 2.45(7) 3.192(6) 164(7) 4_566
N6 H6 O81 0.86 2.14 2.909(8) 149.3 1_655
N3 H3N O81 0.86(7) 2.00(7) 2.773(7) 149(7) 1_655
O74 H74 O64 0.82 2.14 2.812(11) 139.5 4_666
O81 H81A N5 0.90(6) 1.91(6) 2.793(7) 165(6) .
O81 H81B Cl 0.729(5) 2.499(2) 3.194(5) 159.9(4) .
